data_4510744
loop_
_publ_author_name
'Chorazy, Szymon'
'Podgajny, Robert'
'Nitek, Wojciech'
'Rams, Micha\/l'
'Ohkoshi, Shin-ichi'
'Sieklucka, Barbara'

_publ_section_title
;
 Supramolecular Chains and Coordination Nanowires Constructed of High-Spin
 CoII9WV6Clusters and 4,4&#x2032;-bpdo Linkers
;
_journal_issue 7
_journal_name_full 'Crystal Growth &amp; Design'
_journal_page_first 3036
_journal_paper_doi 10.1021/cg400448x
_journal_volume 13
_journal_year 2013
_chemical_formula_sum 'C44 H24 Co2.25 N18 Na0 O8 W1.5'
_chemical_formula_weight 1341.18
_chemical_name_systematic
; 
 ? 
;
_space_group_IT_number 87
_symmetry_cell_setting tetragonal
_symmetry_space_group_name_Hall '-I 4'
_symmetry_space_group_name_H-M 'I 4/m'
_atom_sites_solution_hydrogens geom
_atom_sites_solution_primary direct
_atom_sites_solution_secondary difmap
_audit_creation_method SHELXL-97
_cell_angle_alpha 90.00
_cell_angle_beta 90.00
_cell_angle_gamma 90.00
_cell_formula_units_Z 8
_cell_length_a 26.5160(3)
_cell_length_b 26.5160(3)
_cell_length_c 19.4450(3)
_cell_measurement_temperature 293(2)
_cell_volume 13671.7(3)
_computing_structure_refinement 'SHELXL-97 (Sheldrick, 1997)'
_computing_structure_solution 'SHELXS-97 (Sheldrick, 1990)'
_diffrn_ambient_temperature 293(2)
_diffrn_measured_fraction_theta_full 0.986
_diffrn_measured_fraction_theta_max 0.986
_diffrn_measurement_device_type KappaCCD
_diffrn_measurement_method CCD
_diffrn_radiation_monochromator graphite
_diffrn_radiation_source 'fine-focus sealed tube'
_diffrn_radiation_type MoK\a
_diffrn_radiation_wavelength 0.71073
_diffrn_reflns_av_R_equivalents 0.0957
_diffrn_reflns_av_sigmaI/netI 0.0418
_diffrn_reflns_limit_h_max 31
_diffrn_reflns_limit_h_min -31
_diffrn_reflns_limit_k_max 31
_diffrn_reflns_limit_k_min -31
_diffrn_reflns_limit_l_max 23
_diffrn_reflns_limit_l_min -23
_diffrn_reflns_number 43365
_diffrn_reflns_theta_full 25.34
_diffrn_reflns_theta_max 25.34
_diffrn_reflns_theta_min 3.21
_exptl_absorpt_coefficient_mu 3.105
_exptl_absorpt_correction_T_max 0.8356
_exptl_absorpt_correction_T_min 0.2951
_exptl_absorpt_correction_type multi-scan
_exptl_crystal_colour violet
_exptl_crystal_density_diffrn 1.303
_exptl_crystal_density_method 'not measured'
_exptl_crystal_description needle
_exptl_crystal_F_000 5198
_exptl_crystal_size_max 0.52
_exptl_crystal_size_mid 0.06
_exptl_crystal_size_min 0.06
_refine_diff_density_max 1.569
_refine_diff_density_min -1.947
_refine_diff_density_rms 0.154
_refine_ls_extinction_method none
_refine_ls_goodness_of_fit_ref 1.146
_refine_ls_hydrogen_treatment mixed
_refine_ls_matrix_type full
_refine_ls_number_parameters 375
_refine_ls_number_reflns 6381
_refine_ls_number_restraints 20
_refine_ls_restrained_S_all 1.145
_refine_ls_R_factor_all 0.0742
_refine_ls_R_factor_gt 0.0511
_refine_ls_shift/su_max 0.009
_refine_ls_shift/su_mean 0.000
_refine_ls_structure_factor_coef Fsqd
_refine_ls_weighting_details 'calc w=1/[\s^2^(Fo^2^)+(0.0465P)^2^+191.4657P] where P=(Fo^2^+2Fc^2^)/3'
_refine_ls_weighting_scheme calc
_refine_ls_wR_factor_gt 0.1209
_refine_ls_wR_factor_ref 0.1379
_reflns_number_gt 5004
_reflns_number_total 6381
_reflns_threshold_expression >2sigma(I)
_cod_data_source_file cg400448x_si_002.cif
_cod_data_source_block 2MSol
_cod_depositor_comments
;
The following automatic conversions were performed:

'_exptl_absorpt_correction_type' value 'multi scan' changed to
'multi-scan' according to
/usr/data/users/saulius/automatic-downloads/retrospective/ACS/lib/dictionaries/cif_core.dic
dictionary named 'cif_core.dic' version 2.4.2 from 2011-04-26.

Automatic conversion script
Id: cif_fix_values 2281 2013-09-26 08:29:07Z andrius 
;
_cod_original_formula_sum 'C44 H24 Co2.25 N18 Na0 O8 W1.50'
_cod_database_code 4510744

loop_
_symmetry_equiv_pos_as_xyz
'x, y, z'
'-x, -y, z'
'-y, x, z'
'y, -x, z'
'x+1/2, y+1/2, z+1/2'
'-x+1/2, -y+1/2, z+1/2'
'-y+1/2, x+1/2, z+1/2'
'y+1/2, -x+1/2, z+1/2'
'-x, -y, -z'
'x, y, -z'
'y, -x, -z'
'-y, x, -z'
'-x+1/2, -y+1/2, -z+1/2'
'x+1/2, y+1/2, -z+1/2'
'y+1/2, -x+1/2, -z+1/2'
'-y+1/2, x+1/2, -z+1/2'

loop_
_atom_site_label
_atom_site_type_symbol
_atom_site_fract_x
_atom_site_fract_y
_atom_site_fract_z
_atom_site_U_iso_or_equiv
_atom_site_adp_type
_atom_site_occupancy
_atom_site_symmetry_multiplicity
_atom_site_calc_flag
_atom_site_refinement_flags
_atom_site_disorder_assembly
_atom_site_disorder_group
W1 W -0.153264(14) -0.133445(14) 0.5000 0.02405(13) Uani 1 2 d S . .
W2 W 0.0000 0.0000 0.77453(3) 0.0640(3) Uani 1 4 d S . .
Co3 Co 0.0000 0.0000 0.5000 0.0206(5) Uani 1 8 d S . .
Co4 Co -0.19280(5) 0.01397(4) 0.68544(6) 0.0422(3) Uani 1 1 d . A .
C11 C -0.2121(4) -0.1569(3) 0.4315(5) 0.050(2) Uani 1 1 d . . .
N11 N -0.2436(4) -0.1707(4) 0.3959(5) 0.081(3) Uani 1 1 d . . .
C12 C -0.1537(5) -0.2149(5) 0.5000 0.044(3) Uani 1 2 d S . .
N12 N -0.1550(5) -0.2585(4) 0.5000 0.062(3) Uani 1 2 d S . .
C13 C -0.0905(3) -0.0822(3) 0.5000 0.0235(19) Uani 1 2 d S . .
N13 N -0.0574(3) -0.0543(3) 0.5000 0.0334(19) Uani 1 2 d S . .
C14 C -0.1713(3) -0.0737(3) 0.5707(4) 0.0406(19) Uani 1 1 d . . .
N14 N -0.1793(3) -0.0423(3) 0.6117(4) 0.054(2) Uani 1 1 d . . .
C15 C -0.1023(3) -0.1583(3) 0.5793(4) 0.0320(16) Uani 1 1 d . . .
N15 N -0.0726(3) -0.1717(3) 0.6189(4) 0.0453(17) Uani 1 1 d . . .
C21 C -0.0477(10) 0.0380(8) 0.8505(10) 0.123(9) Uani 0.75 1 d P . .
N21 N -0.0758(13) 0.0582(10) 0.8914(13) 0.224(17) Uani 0.75 1 d P . .
C23 C 0.0000 0.0000 0.6639(7) 0.030(3) Uani 1 4 d S . .
N23 N 0.0000 0.0000 0.6070(6) 0.034(3) Uani 1 4 d S . .
C24 C -0.0791 0.0034 0.7402 0.055(3) Uani 1 1 d . . .
N24 N -0.1183(3) 0.0087(3) 0.7235(5) 0.065(2) Uani 1 1 d . . .
O41 O -0.2220(3) -0.0392(2) 0.7519(3) 0.0533(16) Uani 1 1 d . . .
N42 N -0.2224(3) -0.0342(3) 0.8202(4) 0.0453(17) Uani 1 1 d . . .
C43 C -0.2652(4) -0.0253(5) 0.8526(5) 0.067(3) Uani 1 1 d . . .
H43 H -0.2947 -0.0205 0.8278 0.081 Uiso 1 1 calc R . .
C44 C -0.2658(4) -0.0231(5) 0.9226(5) 0.074(3) Uani 1 1 d . . .
H44 H -0.2965 -0.0180 0.9447 0.089 Uiso 1 1 calc R . .
C45 C -0.2225(4) -0.0283(4) 0.9625(4) 0.050(2) Uani 1 1 d . . .
C46 C -0.1784(4) -0.0353(6) 0.9259(6) 0.084(4) Uani 1 1 d . . .
H46 H -0.1478 -0.0370 0.9490 0.100 Uiso 1 1 calc R . .
C47 C -0.1795(5) -0.0401(5) 0.8526(6) 0.074(3) Uani 1 1 d . . .
H47 H -0.1501 -0.0472 0.8283 0.088 Uiso 1 1 calc R . .
O48 O -0.2145(3) 0.0627(2) 0.7655(3) 0.0576(18) Uani 1 1 d . . .
N49 N -0.2044(3) 0.1109(3) 0.7759(4) 0.0477(17) Uani 1 1 d . . .
C50 C -0.2384(4) 0.1395(4) 0.8093(6) 0.060(3) Uani 1 1 d . . .
H50 H -0.2675 0.1247 0.8267 0.073 Uiso 1 1 calc R . .
C51 C -0.2306(4) 0.1901(4) 0.8179(6) 0.063(3) Uani 1 1 d . . .
H51 H -0.2545 0.2092 0.8412 0.076 Uiso 1 1 calc R . .
C52 C -0.1876(3) 0.2133(3) 0.7923(5) 0.048(2) Uani 1 1 d . . .
C53 C -0.1521(3) 0.1824(3) 0.7601(5) 0.047(2) Uani 1 1 d . . .
H53 H -0.1224 0.1964 0.7432 0.057 Uiso 1 1 calc R . .
C54 C -0.1606(3) 0.1317(3) 0.7534(5) 0.047(2) Uani 1 1 d . . .
H54 H -0.1362 0.1113 0.7332 0.057 Uiso 1 1 calc R . .
C55 C -0.1799(4) 0.2686(3) 0.7988(5) 0.053(2) Uani 1 1 d . . .
C56 C -0.2092(4) 0.2990(4) 0.8387(6) 0.067(3) Uani 1 1 d . . .
H56 H -0.2348 0.2843 0.8645 0.080 Uiso 1 1 calc R . .
C57 C -0.2029(5) 0.3502(4) 0.8429(7) 0.075(3) Uani 1 1 d . . .
H57 H -0.2232 0.3694 0.8718 0.090 Uiso 1 1 calc R . .
N58 N -0.1671(3) 0.3720(3) 0.8050(6) 0.076(3) Uani 1 1 d . . .
C59 C -0.1366(4) 0.3445(4) 0.7645(8) 0.087(4) Uani 1 1 d . . .
H59 H -0.1116 0.3601 0.7387 0.104 Uiso 1 1 calc R . .
C60 C -0.1428(4) 0.2926(4) 0.7615(7) 0.067(3) Uani 1 1 d . . .
H60 H -0.1215 0.2736 0.7338 0.081 Uiso 1 1 calc R . .
O61 O -0.1598(3) 0.4220(3) 0.8061(6) 0.101(3) Uani 1 1 d . . .
O62 O -0.2667(3) 0.0204(2) 0.6450(4) 0.0591(17) Uani 1 1 d D . .
C63A C -0.2963(10) -0.0204(11) 0.616(2) 0.115(16) Uani 0.52(4) 1 d PD A 1
H63A H -0.3285 -0.0077 0.6014 0.173 Uiso 0.52(4) 1 calc PR A 1
H63B H -0.3010 -0.0462 0.6496 0.173 Uiso 0.52(4) 1 calc PR A 1
H63C H -0.2788 -0.0342 0.5767 0.173 Uiso 0.52(4) 1 calc PR A 1
C63B C -0.2772(12) 0.0184(11) 0.5714(10) 0.085(11) Uani 0.48(4) 1 d PD A 2
H63D H -0.3128 0.0220 0.5639 0.128 Uiso 0.48(4) 1 calc PR A 2
H63E H -0.2661 -0.0134 0.5533 0.128 Uiso 0.48(4) 1 calc PR A 2
H63F H -0.2597 0.0453 0.5486 0.128 Uiso 0.48(4) 1 calc PR A 2
O1 O 0.0000 0.0000 1.0000 0.094(8) Uani 1 8 d S . .
O2 O -0.194(3) -0.357(3) 0.5000 0.34(3) Uani 0.66 2 d SPU . .
O3 O -0.109(3) -0.453(3) 0.5000 0.36(4) Uani 0.66 2 d SPU . .
O4 O -0.2654(18) -0.3359(17) 0.5000 0.219(17) Uani 0.66 2 d SPU . .

loop_
_atom_site_aniso_label
_atom_site_aniso_U_11
_atom_site_aniso_U_22
_atom_site_aniso_U_33
_atom_site_aniso_U_23
_atom_site_aniso_U_13
_atom_site_aniso_U_12
W1 0.0237(2) 0.0224(2) 0.0261(2) 0.000 0.000 -0.00118(16)
W2 0.1165(10) 0.062 0.0140(3) 0.000 0.000 0.000
Co3 0.0253(15) 0.019 0.0175(12) 0.000 0.000 0.000
Co4 0.0586(7) 0.0294(5) 0.0386(6) 0.0010(5) 0.0252(5) 0.0041(5)
C11 0.054(5) 0.043(5) 0.054(5) 0.002(4) -0.010(5) -0.011(4)
N11 0.084(7) 0.074(6) 0.083(7) -0.007(5) -0.041(6) -0.024(5)
C12 0.046(7) 0.047(7) 0.039(6) 0.000 0.000 -0.006(5)
N12 0.090(9) 0.025(6) 0.070(8) 0.000 0.000 0.001(5)
C13 0.024(5) 0.026(5) 0.021(5) 0.000 0.000 0.002(4)
N13 0.036(5) 0.035(5) 0.029(4) 0.000 0.000 -0.005(4)
C14 0.043(5) 0.034(4) 0.045(5) 0.004(4) 0.018(4) -0.003(3)
N14 0.080(6) 0.037(4) 0.046(4) -0.008(3) 0.035(4) 0.003(4)
C15 0.034(4) 0.032(4) 0.030(4) 0.003(3) 0.006(3) -0.004(3)
N15 0.037(4) 0.055(4) 0.044(4) 0.020(3) -0.003(3) 0.003(3)
C21 0.17(2) 0.110(15) 0.087(12) -0.066(12) 0.078(14) -0.085(14)
N21 0.33(4) 0.19(2) 0.15(2) -0.115(19) 0.17(2) -0.13(2)
C23 0.031(5) 0.031(5) 0.027(8) 0.000 0.000 0.000
N23 0.044(5) 0.044(5) 0.015(6) 0.000 0.000 0.000
C24 0.078(7) 0.047(5) 0.039(5) 0.015(4) 0.032(5) 0.023(5)
N24 0.058(5) 0.055(5) 0.081(6) 0.017(4) 0.031(5) 0.021(4)
O41 0.086(5) 0.040(3) 0.034(3) 0.003(3) 0.021(3) -0.010(3)
N42 0.056(5) 0.043(4) 0.037(4) 0.006(3) 0.010(3) -0.007(3)
C43 0.050(6) 0.113(9) 0.038(5) 0.008(6) 0.003(4) 0.005(6)
C44 0.050(6) 0.128(11) 0.043(5) -0.007(6) 0.004(5) 0.011(6)
C45 0.053(5) 0.065(6) 0.033(5) -0.005(4) 0.009(4) -0.006(4)
C46 0.056(7) 0.148(12) 0.047(6) 0.001(7) 0.002(5) -0.014(7)
C47 0.064(7) 0.105(9) 0.053(6) -0.001(6) 0.020(5) -0.009(6)
O48 0.086(5) 0.035(3) 0.052(4) -0.010(3) 0.031(3) -0.008(3)
N49 0.058(5) 0.039(4) 0.046(4) -0.011(3) 0.015(4) 0.003(3)
C50 0.050(5) 0.055(6) 0.076(7) -0.016(5) 0.026(5) -0.006(4)
C51 0.055(6) 0.052(6) 0.082(8) -0.024(5) 0.022(5) 0.004(4)
C52 0.045(5) 0.036(4) 0.064(6) -0.011(4) 0.007(4) 0.003(4)
C53 0.035(4) 0.048(5) 0.059(6) -0.014(4) 0.012(4) -0.005(4)
C54 0.044(5) 0.054(5) 0.044(5) -0.014(4) 0.016(4) 0.003(4)
C55 0.049(5) 0.046(5) 0.065(6) -0.020(5) 0.008(5) 0.006(4)
C56 0.079(7) 0.043(5) 0.079(7) -0.009(5) 0.030(6) 0.002(5)
C57 0.078(8) 0.051(6) 0.095(9) -0.026(6) 0.033(7) -0.004(5)
N58 0.063(5) 0.044(5) 0.121(9) -0.022(5) 0.021(6) -0.003(4)
C59 0.063(7) 0.052(6) 0.146(13) -0.017(7) 0.045(8) 0.000(5)
C60 0.049(6) 0.049(6) 0.104(9) -0.019(6) 0.032(6) 0.005(4)
O61 0.082(6) 0.042(4) 0.180(10) -0.019(5) 0.046(6) -0.008(4)
O62 0.064(4) 0.048(4) 0.065(4) -0.006(3) 0.009(4) 0.002(3)
C63A 0.081(19) 0.11(3) 0.16(3) -0.04(3) -0.02(2) 0.016(17)
C63B 0.10(2) 0.07(2) 0.08(2) -0.034(15) -0.026(16) 0.002(15)
O1 0.120(13) 0.120(13) 0.041(12) 0.000 0.000 0.000
O2 0.34(3) 0.34(3) 0.34(3) 0.000 0.000 -0.003(10)
O3 0.36(4) 0.36(4) 0.36(4) 0.000 0.000 -0.003(10)
O4 0.220(19) 0.214(19) 0.222(19) 0.000 0.000 -0.012(10)

loop_
_atom_type_symbol
_atom_type_description
_atom_type_scat_dispersion_real
_atom_type_scat_dispersion_imag
_atom_type_scat_source
C C 0.0033 0.0016 'International Tables Vol C Tables 4.2.6.8 and 6.1.1.4'
H H 0.0000 0.0000 'International Tables Vol C Tables 4.2.6.8 and 6.1.1.4'
N N 0.0061 0.0033 'International Tables Vol C Tables 4.2.6.8 and 6.1.1.4'
O O 0.0106 0.0060 'International Tables Vol C Tables 4.2.6.8 and 6.1.1.4'
Co Co 0.3494 0.9721 'International Tables Vol C Tables 4.2.6.8 and 6.1.1.4'
W W -0.8490 6.8722 'International Tables Vol C Tables 4.2.6.8 and 6.1.1.4'
Na Na 0.0362 0.0249 'International Tables Vol C Tables 4.2.6.8 and 6.1.1.4'

loop_
_geom_angle_atom_site_label_1
_geom_angle_atom_site_label_2
_geom_angle_atom_site_label_3
_geom_angle
_geom_angle_site_symmetry_1
_geom_angle_site_symmetry_3
C11 W1 C11 76.8(5) 10_556 .
C11 W1 C13 138.4(3) 10_556 .
C11 W1 C13 138.4(3) . .
C11 W1 C14 69.8(3) 10_556 .
C11 W1 C14 116.7(4) . .
C13 W1 C14 72.9(3) . .
C11 W1 C14 116.7(4) 10_556 10_556
C11 W1 C14 69.8(3) . 10_556
C13 W1 C14 72.9(3) . 10_556
C14 W1 C14 79.5(4) . 10_556
C11 W1 C15 85.6(3) 10_556 .
C11 W1 C15 144.3(3) . .
C13 W1 C15 73.0(2) . .
C14 W1 C15 84.7(3) . .
C14 W1 C15 145.3(3) 10_556 .
C11 W1 C15 144.3(3) 10_556 10_556
C11 W1 C15 85.6(3) . 10_556
C13 W1 C15 73.0(2) . 10_556
C14 W1 C15 145.3(3) . 10_556
C14 W1 C15 84.7(3) 10_556 10_556
C15 W1 C15 91.4(4) . 10_556
C11 W1 C12 72.9(4) 10_556 .
C11 W1 C12 72.9(4) . .
C13 W1 C12 129.5(4) . .
C14 W1 C12 137.3(2) . .
C14 W1 C12 137.3(2) 10_556 .
C15 W1 C12 72.4(3) . .
C15 W1 C12 72.3(3) 10_556 .
C23 W2 C21 132.4(8) . 2
C23 W2 C21 132.4(8) . .
C21 W2 C21 95.1(16) 2 .
C23 W2 C21 132.4(8) . 3
C21 W2 C21 62.9(9) 2 3
C21 W2 C21 62.9(9) . 3
C23 W2 C21 132.4(8) . 4
C21 W2 C21 62.9(9) 2 4
C21 W2 C21 62.9(9) . 4
C21 W2 C21 95.1(16) 3 4
C23 W2 C24 72.361(17) . 3
C21 W2 C24 77.9(6) 2 3
C21 W2 C24 128.2(4) . 3
C21 W2 C24 68.7(7) 3 3
C21 W2 C24 140.6(5) 4 3
C23 W2 C24 72.361(17) . 4
C21 W2 C24 128.2(4) 2 4
C21 W2 C24 77.9(6) . 4
C21 W2 C24 140.6(5) 3 4
C21 W2 C24 68.7(7) 4 4
C24 W2 C24 144.72(3) 3 4
C23 W2 C24 72.361(17) . .
C21 W2 C24 140.6(5) 2 .
C21 W2 C24 68.7(7) . .
C21 W2 C24 77.9(6) 3 .
C21 W2 C24 128.2(4) 4 .
C24 W2 C24 84.732(10) 3 .
C24 W2 C24 84.731(10) 4 .
C23 W2 C24 72.362(17) . 2
C21 W2 C24 68.7(7) 2 2
C21 W2 C24 140.6(5) . 2
C21 W2 C24 128.2(4) 3 2
C21 W2 C24 77.9(6) 4 2
C24 W2 C24 84.730(10) 3 2
C24 W2 C24 84.734(10) 4 2
C24 W2 C24 144.72(3) . 2
N23 Co3 N23 180.0 . 9_556
N23 Co3 N13 90.002(1) . 9_556
N23 Co3 N13 90.000(1) 9_556 9_556
N23 Co3 N13 90.0 . 11_556
N23 Co3 N13 90.0 9_556 11_556
N13 Co3 N13 90.0 9_556 11_556
N23 Co3 N13 90.000(1) . .
N23 Co3 N13 89.998(1) 9_556 .
N13 Co3 N13 179.998(1) 9_556 .
N13 Co3 N13 89.998(1) 11_556 .
N23 Co3 N13 90.0 . 3
N23 Co3 N13 90.0 9_556 3
N13 Co3 N13 90.000(1) 9_556 3
N13 Co3 N13 179.995(1) 11_556 3
N13 Co3 N13 89.998(1) . 3
O41 Co4 N15 172.9(3) . 4
O41 Co4 N14 90.3(3) . .
N15 Co4 N14 93.4(3) 4 .
O41 Co4 O48 81.6(2) . .
N15 Co4 O48 94.3(3) 4 .
N14 Co4 O48 171.3(3) . .
O41 Co4 N24 95.0(3) . .
N15 Co4 N24 90.9(3) 4 .
N14 Co4 N24 91.9(4) . .
O48 Co4 N24 92.1(3) . .
O41 Co4 O62 86.6(3) . .
N15 Co4 O62 87.6(3) 4 .
N14 Co4 O62 87.8(3) . .
O48 Co4 O62 88.4(3) . .
N24 Co4 O62 178.4(3) . .
N11 C11 W1 178.1(9) . .
N12 C12 W1 178.6(12) . .
N13 C13 W1 179.1(8) . .
C13 N13 Co3 176.7(8) . .
N14 C14 W1 176.4(8) . .
C14 N14 Co4 179.3(9) . .
N15 C15 W1 175.9(6) . .
C15 N15 Co4 175.0(6) . 3
N21 C21 W2 177(2) . .
N23 C23 W2 180.000(2) . .
C23 N23 Co3 180.000(2) . .
N24 C24 W2 175.1(5) . .
C24 N24 Co4 175.3(8) . .
N42 O41 Co4 123.9(5) . .
C47 N42 C43 122.6(9) . .
C47 N42 O41 117.4(8) . .
C43 N42 O41 120.0(8) . .
N42 C43 C44 119.8(10) . .
N42 C43 H43 120.1 . .
C44 C43 H43 120.1 . .
C43 C44 C45 122.8(10) . .
C43 C44 H44 118.6 . .
C45 C44 H44 118.6 . .
C46 C45 C44 115.1(9) . .
C46 C45 C45 121.0(6) . 10_557
C44 C45 C45 123.8(5) . 10_557
C45 C46 C47 120.6(11) . .
C45 C46 H46 119.7 . .
C47 C46 H46 119.7 . .
N42 C47 C46 119.1(10) . .
N42 C47 H47 120.5 . .
C46 C47 H47 120.5 . .
N49 O48 Co4 130.7(5) . .
O48 N49 C50 118.9(7) . .
O48 N49 C54 121.2(7) . .
C50 N49 C54 119.9(8) . .
N49 C50 C51 120.8(9) . .
N49 C50 H50 119.6 . .
C51 C50 H50 119.6 . .
C50 C51 C52 121.0(9) . .
C50 C51 H51 119.5 . .
C52 C51 H51 119.5 . .
C51 C52 C53 117.1(8) . .
C51 C52 C55 121.3(8) . .
C53 C52 C55 121.7(8) . .
C54 C53 C52 120.4(8) . .
C54 C53 H53 119.8 . .
C52 C53 H53 119.8 . .
N49 C54 C53 120.7(7) . .
N49 C54 H54 119.7 . .
C53 C54 H54 119.7 . .
C56 C55 C60 115.7(9) . .
C56 C55 C52 123.8(9) . .
C60 C55 C52 120.5(8) . .
C55 C56 C57 123.5(10) . .
C55 C56 H56 118.3 . .
C57 C56 H56 118.3 . .
N58 C57 C56 118.9(10) . .
N58 C57 H57 120.5 . .
C56 C57 H57 120.5 . .
C57 N58 O61 121.5(9) . .
C57 N58 C59 121.1(9) . .
O61 N58 C59 117.4(9) . .
N58 C59 C60 119.5(10) . .
N58 C59 H59 120.2 . .
C60 C59 H59 120.2 . .
C55 C60 C59 121.3(9) . .
C55 C60 H60 119.3 . .
C59 C60 H60 119.3 . .
C63A O62 C63B 59.0(18) . .
C63A O62 Co4 125.8(13) . .
C63B O62 Co4 122.6(13) . .
O62 C63A H63A 109.5 . .
O62 C63A H63B 109.5 . .
H63A C63A H63B 109.5 . .
O62 C63A H63C 109.5 . .
H63A C63A H63C 109.5 . .
H63B C63A H63C 109.5 . .
O62 C63B H63D 109.5 . .
O62 C63B H63E 109.5 . .
H63D C63B H63E 109.5 . .
O62 C63B H63F 109.5 . .
H63D C63B H63F 109.5 . .
H63E C63B H63F 109.5 . .

loop_
_geom_bond_atom_site_label_1
_geom_bond_atom_site_label_2
_geom_bond_distance
_geom_bond_site_symmetry_2
W1 C11 2.143(9) 10_556
W1 C11 2.143(9) .
W1 C13 2.149(10) .
W1 C14 2.152(8) .
W1 C14 2.152(8) 10_556
W1 C15 2.154(8) .
W1 C15 2.154(8) 10_556
W1 C12 2.161(13) .
W2 C23 2.152(15) .
W2 C21 2.189(18) 2
W2 C21 2.189(18) .
W2 C21 2.189(18) 3
W2 C21 2.189(18) 4
W2 C24 2.2029(2) 3
W2 C24 2.2029(2) 4
W2 C24 2.2029(2) .
W2 C24 2.2030(2) 2
Co3 N23 2.080(11) .
Co3 N23 2.080(11) 9_556
Co3 N13 2.096(9) 9_556
Co3 N13 2.096(9) 11_556
Co3 N13 2.096(9) .
Co3 N13 2.096(9) 3
Co4 O41 2.064(6) .
Co4 N15 2.098(7) 4
Co4 N14 2.100(7) .
Co4 O48 2.104(6) .
Co4 N24 2.113(10) .
Co4 O62 2.119(7) .
C11 N11 1.146(12) .
C12 N12 1.156(16) .
C13 N13 1.147(13) .
C14 N14 1.172(10) .
C15 N15 1.158(10) .
N15 Co4 2.098(7) 3
C21 N21 1.22(3) .
C23 N23 1.107(18) .
C24 N24 1.099(10) .
O41 N42 1.335(9) .
N42 C47 1.310(14) .
N42 C43 1.319(12) .
C43 C44 1.363(14) .
C43 H43 0.9300 .
C44 C45 1.393(14) .
C44 H44 0.9300 .
C45 C46 1.381(14) .
C45 C45 1.458(17) 10_557
C46 C47 1.431(15) .
C46 H46 0.9300 .
C47 H47 0.9300 .
O48 N49 1.320(9) .
N49 C50 1.345(11) .
N49 C54 1.357(11) .
C50 C51 1.367(14) .
C50 H50 0.9300 .
C51 C52 1.389(13) .
C51 H51 0.9300 .
C52 C53 1.396(12) .
C52 C55 1.486(12) .
C53 C54 1.371(12) .
C53 H53 0.9300 .
C54 H54 0.9300 .
C55 C56 1.361(13) .
C55 C60 1.378(14) .
C56 C57 1.371(14) .
C56 H56 0.9300 .
C57 N58 1.333(14) .
C57 H57 0.9300 .
N58 O61 1.339(11) .
N58 C59 1.344(14) .
C59 C60 1.388(14) .
C59 H59 0.9300 .
C60 H60 0.9300 .
O62 C63A 1.451(17) .
O62 C63B 1.458(17) .
C63A H63A 0.9600 .
C63A H63B 0.9600 .
C63A H63C 0.9600 .
C63B H63D 0.9600 .
C63B H63E 0.9600 .
C63B H63F 0.9600 .
